data_7010498
loop_
_publ_author_name
'Chen, Chi-Tien'
'Rees, Leigh H.'
'Cowley, Andrew R.'
'Green, Malcolm L. H.'

_publ_section_title
;
 Synthesis and catalytic properties of oxalic amidinato complexes
;
_journal_issue 11
_journal_name_full 'Journal of the Chemical Society, Dalton Transactions'
_journal_page_first 1761
_journal_paper_doi 10.1039/b010017j
_journal_year 2001
_chemical_compound_source 'synthesis as described'
_chemical_formula_moiety 'C26 H32 Br1 N4'
_chemical_formula_structural 'C26 H32 BR1 N4'
_chemical_formula_sum 'C22 H32 Br N4'
_chemical_formula_weight 432.43
_chemical_name_systematic
;
?
;
_space_group_IT_number 14
_symmetry_cell_setting monoclinic
_symmetry_Int_Tables_number 14
_symmetry_space_group_name_Hall '-P 2ybc'
_symmetry_space_group_name_H-M 'P 1 21/c 1'
_atom_sites_solution_hydrogens geom
_atom_sites_solution_primary direct
_atom_sites_solution_secondary difmap
_audit_conform_dict_location ftp://ftp.iucr.org/cifdics/cif_core2.1beta.dic
_audit_conform_dict_name cif_core.dic
_audit_conform_dict_version 2.1beta3
_audit_creation_date 1999-09-06T11:43:41-00:00
_audit_creation_method 'WinGX routine CIF_UPDATE'
_cell_angle_alpha 90
_cell_angle_beta 113.913(3)
_cell_angle_gamma 90
_cell_formula_units_Z 4
_cell_length_a 14.0530(6)
_cell_length_b 10.0580(6)
_cell_length_c 17.5050(10)
_cell_measurement_reflns_used 124
_cell_measurement_temperature 150(2)
_cell_measurement_theta_max 25.28
_cell_measurement_theta_min 1.78
_cell_measurement_wavelength 0.71073
_cell_volume 2261.9(2)
_computing_cell_refinement DENZO
_computing_data_collection 'Enraf-Nonius DIP2000 Software - XPRESS'
_computing_data_reduction 'DENZO & SCALEPACK'
_computing_molecular_graphics 'Ortep-3 for Windows (Farrugia, 1997)'
_computing_publication_material 'WinGX publication routines (Farrugia, 1998)'
_computing_structure_refinement 'SHELXL-93 (Sheldrick, 1993)'
_computing_structure_solution SIR-92
_diffrn_ambient_temperature 150(2)
_diffrn_radiation_monochromator graphite
_diffrn_radiation_type MoK\a
_diffrn_radiation_wavelength 0.71073
_diffrn_reflns_av_R_equivalents 0
_diffrn_reflns_av_sigmaI/netI 0.0592
_diffrn_reflns_limit_h_max 17
_diffrn_reflns_limit_h_min 0
_diffrn_reflns_limit_k_max 12
_diffrn_reflns_limit_k_min 0
_diffrn_reflns_limit_l_max 19
_diffrn_reflns_limit_l_min -21
_diffrn_reflns_number 4450
_diffrn_reflns_theta_max 26.36
_diffrn_reflns_theta_min 2.39
_exptl_absorpt_coefficient_mu 1.831
_exptl_crystal_colour 'pale yellow / colourless'
_exptl_crystal_density_diffrn 1.27
_exptl_crystal_density_method none
_exptl_crystal_description prism
_exptl_crystal_F_000 908
_exptl_crystal_size_max 0.3
_exptl_crystal_size_mid 0.2
_exptl_crystal_size_min 0.2
_refine_diff_density_max 0.595
_refine_diff_density_min -0.578
_refine_diff_density_rms 0.076
_refine_ls_extinction_method none
_refine_ls_goodness_of_fit_all 1.012
_refine_ls_goodness_of_fit_gt 1.086
_refine_ls_matrix_type full
_refine_ls_number_parameters 250
_refine_ls_number_reflns 4447
_refine_ls_number_restraints 0
_refine_ls_restrained_S_all 1.083
_refine_ls_restrained_S_obs 1.086
_refine_ls_R_factor_all 0.0639
_refine_ls_R_factor_gt 0.0429
_refine_ls_shift/su_max 0.004
_refine_ls_shift/su_mean 0
_refine_ls_structure_factor_coef Fsqd
_refine_ls_weighting_details 'w=1/[\s^2^(Fo^2^)+(0.0438P)^2^+0.9507P] where P=(Fo^2^+2Fc^2^)/3'
_refine_ls_weighting_scheme calc
_refine_ls_wR_factor_all 0.1077
_refine_ls_wR_factor_gt 0.0932
_reflns_number_gt 3373
_reflns_number_total 4450
_reflns_threshold_expression >2sigma(I)
_cod_data_source_file b010017j.txt
_cod_data_source_block str30
_cod_depositor_comments
;
The following automatic conversions were performed:

'_refine_ls_weighting_scheme' value 'calc
w=1/[\s^2^(Fo^2^)+(0.0438P)^2^+0.9507P] where P=(Fo^2^+2Fc^2^)/3' was
changed to 'calc'. New tag '_refine_ls_weighting_details' was
created. The value of the new tag was set to
'w=1/[\s^2^(Fo^2^)+(0.0438P)^2^+0.9507P] where P=(Fo^2^+2Fc^2^)/3'.

Automatic conversion script
Id: cif_fix_values 3143 2015-03-26 13:38:13Z robertas 
;
_cod_original_sg_symbol_H-M 'P 21/c'
_cod_database_code 7010498

loop_
_symmetry_equiv_pos_as_xyz
'x, y, z'
'-x, y+1/2, -z+1/2'
'-x, -y, -z'
'x, -y-1/2, z-1/2'

loop_
_atom_site_label
_atom_site_type_symbol
_atom_site_fract_x
_atom_site_fract_y
_atom_site_fract_z
_atom_site_U_iso_or_equiv
_atom_site_adp_type
_atom_site_occupancy
_atom_site_calc_flag
_atom_site_refinement_flags
_atom_site_disorder_group
N1 N 0.3957(2) 0.5122(3) 1.0885(2) 0.0275(6) Uani 1 d . .
H1 H 0.4628(2) 0.5023(3) 1.1019(2) 0.033 Uiso 1 calc R .
N2 N 0.1982(2) 0.5582(2) 0.9347(2) 0.0249(5) Uani 1 d . .
H2 H 0.2493(2) 0.6139(2) 0.9416(2) 0.03 Uiso 1 calc R .
C1 C 0.3391(2) 0.4294(3) 1.0300(2) 0.0231(6) Uani 1 d . .
C2 C 0.2222(2) 0.4450(3) 0.9807(2) 0.0238(6) Uani 1 d . .
C11 C 0.3730(2) 0.6202(3) 1.1382(2) 0.0329(7) Uani 1 d . .
C12 C 0.2616(3) 0.6248(3) 1.1289(2) 0.0326(7) Uani 1 d . .
H12A H 0.2169(3) 0.656(2) 1.0727(5) 0.049 Uiso 1 calc R .
H12B H 0.2559(4) 0.6856(18) 1.1706(10) 0.049 Uiso 1 calc R .
H12C H 0.2396(6) 0.5355(6) 1.1374(14) 0.049 Uiso 1 calc R .
C13 C 0.4047(4) 0.7497(4) 1.1125(4) 0.077(2) Uani 1 d . .
H13A H 0.398(3) 0.8215(8) 1.1478(17) 0.116 Uiso 1 calc R .
H13B H 0.360(2) 0.7681(19) 1.0539(8) 0.116 Uiso 1 calc R .
H13C H 0.4773(10) 0.7439(14) 1.119(2) 0.116 Uiso 1 calc R .
C14 C 0.4418(3) 0.5840(6) 1.2291(3) 0.071(2) Uani 1 d . .
H14A H 0.432(2) 0.6502(19) 1.2665(3) 0.107 Uiso 1 calc R .
H14B H 0.5150(4) 0.583(3) 1.2370(6) 0.107 Uiso 1 calc R .
H14C H 0.4221(18) 0.4960(15) 1.2419(7) 0.107 Uiso 1 calc R .
N21 N 0.3877(2) 0.3285(2) 1.0128(2) 0.0254(6) Uani 1 d . .
H21 H 0.4548(2) 0.3223(2) 1.0437(2) 0.031 Uiso 1 calc R .
C22 C 0.3447(2) 0.2288(3) 0.9504(2) 0.0256(7) Uani 1 d . .
C23 C 0.3738(3) 0.0981(3) 0.9742(2) 0.0335(8) Uani 1 d . .
H23 H 0.4200(3) 0.0777(3) 1.0300(2) 0.04 Uiso 1 calc R .
C24 C 0.3342(3) -0.0016(4) 0.9154(3) 0.0416(9) Uani 1 d . .
H24 H 0.3545(3) -0.0912(4) 0.9308(3) 0.05 Uiso 1 calc R .
C25 C 0.2665(3) 0.0270(4) 0.8357(2) 0.0422(9) Uani 1 d . .
H25 H 0.2384(3) -0.0427(4) 0.7963(2) 0.051 Uiso 1 calc R .
C26 C 0.2386(3) 0.1576(4) 0.8122(2) 0.0374(8) Uani 1 d . .
H26 H 0.1912(3) 0.1771(4) 0.7566(2) 0.045 Uiso 1 calc R .
C27 C 0.2795(2) 0.2598(3) 0.8691(2) 0.0296(7) Uani 1 d . .
H27 H 0.2629(2) 0.3497(3) 0.8525(2) 0.035 Uiso 1 calc R .
C31 C 0.0928(2) 0.5955(3) 0.8738(2) 0.0285(7) Uani 1 d . .
C32 C 0.0172(2) 0.6041(4) 0.9160(2) 0.0377(8) Uani 1 d . .
H32A H 0.0069(15) 0.5153(5) 0.9344(14) 0.057 Uiso 1 calc R .
H32B H -0.0496(7) 0.639(2) 0.8763(5) 0.057 Uiso 1 calc R .
H32C H 0.0458(9) 0.664(2) 0.9644(9) 0.057 Uiso 1 calc R .
C33 C 0.0543(3) 0.4967(4) 0.8014(2) 0.0414(9) Uani 1 d . .
H33A H -0.0153(9) 0.5229(14) 0.7614(8) 0.062 Uiso 1 calc R .
H33B H 0.0513(18) 0.4076(6) 0.8229(3) 0.062 Uiso 1 calc R .
H33C H 0.1022(11) 0.4964(18) 0.7734(10) 0.062 Uiso 1 calc R .
C34 C 0.1042(3) 0.7329(4) 0.8415(3) 0.0420(9) Uani 1 d . .
H34A H 0.0364(5) 0.7630(11) 0.8006(12) 0.063 Uiso 1 calc R .
H34B H 0.1534(15) 0.7281(6) 0.8148(14) 0.063 Uiso 1 calc R .
H34C H 0.1302(18) 0.7957(7) 0.8883(3) 0.063 Uiso 1 calc R .
N41 N 0.1550(2) 0.3606(3) 0.9811(2) 0.0253(5) Uani 1 d . .
H41 H 0.0894(2) 0.3761(3) 0.9484(2) 0.03 Uiso 1 calc R .
C42 C 0.1780(2) 0.2444(3) 1.0299(2) 0.0274(7) Uani 1 d . .
C43 C 0.2446(3) 0.2380(3) 1.1136(2) 0.0320(7) Uani 1 d . .
H43 H 0.2822(3) 0.3149(3) 1.1409(2) 0.038 Uiso 1 calc R .
C44 C 0.2569(3) 0.1202(3) 1.1580(2) 0.0381(8) Uani 1 d . .
H44 H 0.3025(3) 0.1173(3) 1.2155(2) 0.046 Uiso 1 calc R .
C45 C 0.2036(3) 0.0079(4) 1.1194(3) 0.0446(10) Uani 1 d . .
H45 H 0.2123(3) -0.0726(4) 1.1499(3) 0.054 Uiso 1 calc R .
C46 C 0.1374(3) 0.0127(4) 1.0361(3) 0.0468(10) Uani 1 d . .
H46 H 0.1009(3) -0.0650(4) 1.0091(3) 0.056 Uiso 1 calc R .
C47 C 0.1236(3) 0.1301(4) 0.9912(2) 0.0362(7) Uani 1 d . .
H47 H 0.0769(3) 0.1326(4) 0.9340(2) 0.043 Uiso 1 calc R .
Br1 Br 0.37249(2) 0.63117(3) 0.85165(2) 0.02854(11) Uani 1 d . .

loop_
_atom_site_aniso_label
_atom_site_aniso_U_11
_atom_site_aniso_U_22
_atom_site_aniso_U_33
_atom_site_aniso_U_23
_atom_site_aniso_U_13
_atom_site_aniso_U_12
N1 0.0209(12) 0.0296(15) 0.0317(15) -0.0071(12) 0.0105(12) 0.0038(10)
N2 0.0233(12) 0.0220(13) 0.0266(14) 0.0008(11) 0.0072(11) 0.0002(10)
C1 0.0252(15) 0.024(2) 0.021(2) -0.0008(13) 0.0104(13) 0.0004(12)
C2 0.0231(14) 0.024(2) 0.023(2) -0.0031(13) 0.0084(13) 0.0027(12)
C11 0.031(2) 0.031(2) 0.036(2) -0.014(2) 0.0127(15) 0.0002(14)
C12 0.038(2) 0.030(2) 0.035(2) -0.005(2) 0.019(2) 0.0062(15)
C13 0.097(4) 0.035(2) 0.143(5) -0.031(3) 0.093(4) -0.022(2)
C14 0.049(2) 0.107(4) 0.040(2) -0.036(3) 0.000(2) 0.027(3)
N21 0.0231(12) 0.0254(14) 0.0251(14) -0.0034(11) 0.0070(11) 0.0022(10)
C22 0.0226(14) 0.029(2) 0.030(2) -0.0057(14) 0.0148(14) -0.0012(12)
C23 0.039(2) 0.030(2) 0.030(2) 0.0007(14) 0.013(2) 0.0064(14)
C24 0.056(2) 0.024(2) 0.051(2) -0.005(2) 0.029(2) -0.003(2)
C25 0.057(2) 0.034(2) 0.045(2) -0.019(2) 0.030(2) -0.017(2)
C26 0.040(2) 0.045(2) 0.027(2) -0.007(2) 0.013(2) -0.009(2)
C27 0.033(2) 0.028(2) 0.030(2) -0.0008(14) 0.0146(15) 0.0007(13)
C31 0.0251(15) 0.032(2) 0.027(2) 0.0090(14) 0.0096(14) 0.0072(12)
C32 0.027(2) 0.050(2) 0.038(2) 0.011(2) 0.014(2) 0.0118(15)
C33 0.035(2) 0.049(2) 0.032(2) -0.001(2) 0.005(2) 0.008(2)
C34 0.041(2) 0.037(2) 0.047(2) 0.019(2) 0.017(2) 0.010(2)
N41 0.0198(11) 0.0258(14) 0.0276(13) 0.0022(12) 0.0067(11) 0.0033(10)
C42 0.0255(15) 0.026(2) 0.034(2) 0.0031(14) 0.0155(14) 0.0034(12)
C43 0.034(2) 0.028(2) 0.035(2) 0.0035(15) 0.015(2) 0.0042(14)
C44 0.041(2) 0.034(2) 0.043(2) 0.010(2) 0.022(2) 0.012(2)
C45 0.057(2) 0.028(2) 0.062(3) 0.014(2) 0.037(2) 0.013(2)
C46 0.058(2) 0.021(2) 0.070(3) -0.005(2) 0.035(2) -0.006(2)
C47 0.039(2) 0.034(2) 0.038(2) -0.002(2) 0.018(2) -0.004(2)
Br1 0.0233(2) 0.0286(2) 0.0328(2) 0.0005(2) 0.01047(12) 0.00025(14)

loop_
_atom_type_symbol
_atom_type_description
_atom_type_scat_dispersion_real
_atom_type_scat_dispersion_imag
_atom_type_scat_source
C C 0.0033 0.0016 'International Tables Vol C Tables 4.2.6.8 and 6.1.1.4'
H H 0 0 'International Tables Vol C Tables 4.2.6.8 and 6.1.1.4'
N N 0.0061 0.0033 'International Tables Vol C Tables 4.2.6.8 and 6.1.1.4'
Br Br -0.2901 2.4595 'International Tables Vol C Tables 4.2.6.8 and 6.1.1.4'

loop_
_geom_angle_atom_site_label_1
_geom_angle_atom_site_label_2
_geom_angle_atom_site_label_3
_geom_angle
_geom_angle_site_symmetry_1
_geom_angle_site_symmetry_3
_geom_angle_publ_flag
C1 N1 C11 135.1(2) . . ?
C2 N2 C31 125.2(3) . . ?
N1 C1 N21 117.4(3) . . ?
N1 C1 C2 123.5(3) . . ?
N21 C1 C2 119.1(3) . . ?
N41 C2 N2 123.8(3) . . ?
N41 C2 C1 124.2(3) . . ?
N2 C2 C1 112.0(2) . . ?
C13 C11 N1 107.2(3) . . ?
C13 C11 C12 111.2(3) . . ?
N1 C11 C12 114.5(3) . . ?
C13 C11 C14 112.1(4) . . ?
N1 C11 C14 103.7(3) . . ?
C12 C11 C14 108.0(3) . . ?
C1 N21 C22 128.1(3) . . ?
C27 C22 C23 121.0(3) . . ?
C27 C22 N21 122.0(3) . . ?
C23 C22 N21 117.0(3) . . ?
C24 C23 C22 118.8(3) . . ?
C25 C24 C23 120.8(3) . . ?
C24 C25 C26 120.0(3) . . ?
C27 C26 C25 120.4(3) . . ?
C22 C27 C26 118.9(3) . . ?
N2 C31 C32 110.9(3) . . ?
N2 C31 C33 110.3(3) . . ?
C32 C31 C33 111.0(3) . . ?
N2 C31 C34 105.8(3) . . ?
C32 C31 C34 109.1(3) . . ?
C33 C31 C34 109.7(3) . . ?
C2 N41 C42 124.7(3) . . ?
C43 C42 C47 118.5(3) . . ?
C43 C42 N41 124.9(3) . . ?
C47 C42 N41 116.4(3) . . ?
C42 C43 C44 120.7(3) . . ?
C45 C44 C43 120.5(4) . . ?
C44 C45 C46 119.5(3) . . ?
C45 C46 C47 120.6(4) . . ?
C46 C47 C42 120.2(3) . . ?

loop_
_geom_bond_atom_site_label_1
_geom_bond_atom_site_label_2
_geom_bond_distance
_geom_bond_site_symmetry_2
_geom_bond_publ_flag
N1 C1 1.309(4) . ?
N1 C11 1.504(4) . ?
N2 C2 1.356(4) . ?
N2 C31 1.480(4) . ?
C1 N21 1.324(4) . ?
C1 C2 1.523(4) . ?
C2 N41 1.271(4) . ?
C11 C13 1.503(5) . ?
C11 C12 1.507(4) . ?
C11 C14 1.535(6) . ?
N21 C22 1.424(4) . ?
C22 C27 1.380(5) . ?
C22 C23 1.389(5) . ?
C23 C24 1.383(5) . ?
C24 C25 1.364(6) . ?
C25 C26 1.385(5) . ?
C26 C27 1.384(5) . ?
C31 C32 1.522(4) . ?
C31 C33 1.527(5) . ?
C31 C34 1.526(5) . ?
N41 C42 1.406(4) . ?
C42 C43 1.384(5) . ?
C42 C47 1.395(5) . ?
C43 C44 1.389(5) . ?
C44 C45 1.372(5) . ?
C45 C46 1.376(6) . ?
C46 C47 1.387(5) . ?

loop_
_cod_related_entry_id
_cod_related_entry_database
_cod_related_entry_code
1 ChemSpider 30652731
